data_7237082
loop_
_publ_author_name
'Chen, Shao-Li'
'Shang, Yu'
'He, Chun-Ting'
'Sun, Lin-Ying'
'Ye, Zi-Ming'
'Zhang, Wei-Xiong'
'Chen, Xiao-Ming'

_publ_section_title
;
 Optimizing the oxygen balance by changing the A-site cations in molecular
 perovskite high-energetic materials
;
_journal_issue 46
_journal_name_full CrystEngComm
_journal_page_first 7458
_journal_paper_doi 10.1039/C8CE01350K
_journal_volume 20
_journal_year 2018
_chemical_formula_moiety 'Cl3 Na O12, C4 H12 N2'
_chemical_formula_sum 'C4 H12 Cl3 N2 Na O12'
_chemical_formula_weight 409.49
_space_group_crystal_system monoclinic
_space_group_IT_number 14
_space_group_name_Hall '-P 2ybc'
_space_group_name_H-M_alt 'P 1 21/c 1'
_symmetry_Int_Tables_number 14
_atom_sites_solution_primary direct
_audit_creation_date 2018-04-20
_audit_creation_method
;
Olex2 1.2
(compiled 2015.01.26 svn.r3150 for OlexSys, GUI svn.r5381)
;
_audit_update_record
;
2018-10-10 deposited with the CCDC.
2018-10-19 downloaded from the CCDC.
;
_cell_angle_alpha 90
_cell_angle_beta 91.993(4)
_cell_angle_gamma 90
_cell_formula_units_Z 4
_cell_length_a 10.1689(4)
_cell_length_b 9.7312(4)
_cell_length_c 13.2985(6)
_cell_measurement_reflns_used 6969
_cell_measurement_temperature 293(2)
_cell_measurement_theta_max 77.0990
_cell_measurement_theta_min 4.3390
_cell_volume 1315.16(10)
_computing_cell_refinement 'CrysAlisPro 1.171.38.40t (Rigaku OD, 2015)'
_computing_data_collection 'CrysAlisPro 1.171.38.40t (Rigaku OD, 2015)'
_computing_data_reduction 'CrysAlisPro 1.171.38.40t (Rigaku OD, 2015)'
_computing_molecular_graphics 'Olex2 (Dolomanov et al., 2009)'
_computing_publication_material 'Olex2 (Dolomanov et al., 2009)'
_computing_structure_refinement 'olex2.refine (Bourhis et al., 2015)'
_computing_structure_solution 'ShelXT (Sheldrick, 2015)'
_diffrn_ambient_temperature 293(2)
_diffrn_detector 'CCD plate'
_diffrn_measured_fraction_theta_full 0.9742
_diffrn_measured_fraction_theta_max 0.9742
_diffrn_measurement_details
;
List of Runs (angles in degrees, time in seconds):

  # Type    Start    End  Width  t~exp~   \w     \q     \k     \f   Frames
#--------------------------------------------------------------------------
  1  \w    -69.00  58.00   1.00   30.00    --  -32.00   0.00-180.00  127
  2  \w    -47.00  14.00   1.00   30.00    --  -32.00  72.00  36.00   61
  3  \w    -78.00 -18.00   1.00   30.00    --  -32.00 -72.00-180.00   60
  4  \w    -78.00 -18.00   1.00   30.00    --  -32.00 -72.00 108.00   60
  5  \w    -79.00  17.00   1.00   30.00    --  -32.00   0.00 108.00   96
  6  \w    -47.00  15.00   1.00   30.00    --  -32.00  72.00 108.00   62
  7  \w    -78.00 -18.00   1.00   30.00    --  -32.00 -72.00  36.00   60
  8  \w   -200.00 -20.00   1.00   80.00    -- -110.00   0.00-180.00  180
  9  \w   -125.00 -34.00   1.00   80.00    -- -110.00  72.00 108.00   91
 10  \w   -114.00 -35.00   1.00   80.00    -- -110.00  72.00-180.00   79
 11  \w   -104.00 -23.00   1.00   80.00    -- -110.00  72.00 -36.00   81
 12  \w   -200.00 -38.00   1.00   80.00    -- -110.00   0.00-108.00  162
 13  \w   -200.00-105.00   1.00   80.00    -- -110.00 -72.00 -36.00   95
 14  \w    -89.00 -23.00   1.00   80.00    -- -110.00  72.00  36.00   66
 15  \w   -125.00 -64.00   1.00   80.00    -- -110.00  72.00-108.00   61
 16  \w   -169.00-109.00   1.00   80.00    -- -110.00 -72.00-180.00   60
;
_diffrn_measurement_device 'abstract diffractometer'
_diffrn_measurement_device_type 'dtrek-CrysAlisPro-abstract goniometer imported rigaku-d*trek images'
_diffrn_measurement_method '\w scans'
_diffrn_orient_matrix_type 'CrysAlisPro convention (1999,Acta A55,543-557)'
_diffrn_orient_matrix_UB_11 0.1357929000
_diffrn_orient_matrix_UB_12 -0.0583044000
_diffrn_orient_matrix_UB_13 -0.0251896000
_diffrn_orient_matrix_UB_21 -0.0618640000
_diffrn_orient_matrix_UB_22 -0.1428638000
_diffrn_orient_matrix_UB_23 -0.0172088000
_diffrn_orient_matrix_UB_31 -0.0265235000
_diffrn_orient_matrix_UB_32 0.0351022000
_diffrn_orient_matrix_UB_33 -0.1119021000
_diffrn_radiation_monochromator graphite
_diffrn_radiation_probe x-ray
_diffrn_radiation_type 'Cu K\a'
_diffrn_radiation_wavelength 1.54184
_diffrn_reflns_av_R_equivalents 0.1187
_diffrn_reflns_av_unetI/netI 0.0657
_diffrn_reflns_limit_h_max 12
_diffrn_reflns_limit_h_min -12
_diffrn_reflns_limit_k_max 10
_diffrn_reflns_limit_k_min -12
_diffrn_reflns_limit_l_max 11
_diffrn_reflns_limit_l_min -16
_diffrn_reflns_number 11329
_diffrn_reflns_theta_full 77.3376
_diffrn_reflns_theta_max 77.34
_diffrn_reflns_theta_min 4.35
_diffrn_source 'fine-focus sealed X-ray tube'
_diffrn_source_type 'Enhance (Cu) X-ray Source'
_exptl_absorpt_coefficient_mu 7.367
_exptl_absorpt_correction_T_max 1.00000
_exptl_absorpt_correction_T_min 0.22594
_exptl_absorpt_correction_type multi-scan
_exptl_absorpt_process_details
;
CrysAlisPro 1.171.38.40t (Rigaku Oxford Diffraction, 2015)
Empirical absorption correction using spherical harmonics,
 implemented in SCALE3 ABSPACK scaling algorithm.
;
_exptl_crystal_colour 'clear light colourless'
_exptl_crystal_colour_lustre clear
_exptl_crystal_colour_modifier light
_exptl_crystal_colour_primary colourless
_exptl_crystal_density_diffrn 2.0679
_exptl_crystal_description block
_exptl_crystal_F_000 840.0138
_exptl_crystal_size_max 0.1
_exptl_crystal_size_mid 0.1
_exptl_crystal_size_min 0.1
_refine_diff_density_max 1.2025
_refine_diff_density_min -0.6800
_refine_diff_density_rms 0.2511
_refine_ls_d_res_high 0.7901
_refine_ls_d_res_low 10.1627
_refine_ls_goodness_of_fit_ref 1.0292
_refine_ls_hydrogen_treatment constr
_refine_ls_matrix_type full
_refine_ls_number_constraints 18
_refine_ls_number_parameters 199
_refine_ls_number_reflns 2722
_refine_ls_number_restraints 0
_refine_ls_restrained_S_all 1.0292
_refine_ls_R_factor_all 0.0788
_refine_ls_R_factor_gt 0.0731
_refine_ls_shift/su_max 0.0000
_refine_ls_shift/su_mean 0.0000
_refine_ls_structure_factor_coef Fsqd
_refine_ls_weighting_details 'w=1/[\s^2^(Fo^2^)+(0.1743P)^2^+0.0644P] where P=(Fo^2^+2Fc^2^)/3'
_refine_ls_weighting_scheme calc
_refine_ls_wR_factor_gt 0.2007
_refine_ls_wR_factor_ref 0.2103
_reflns_Friedel_coverage 0.0
_reflns_limit_h_max 12
_reflns_limit_h_min -12
_reflns_limit_k_max 12
_reflns_limit_k_min 0
_reflns_limit_l_max 16
_reflns_limit_l_min 0
_reflns_number_gt 2379
_reflns_number_total 2722
_reflns_threshold_expression I>=2u(I)
_cod_data_source_file c8ce01350k2.cif
_cod_data_source_block CSL_Cu
_cod_original_cell_volume 1315.17(9)
_cod_database_code 7237082
_reflns_odcompleteness_completeness 97.27
_reflns_odcompleteness_iscentric 1
_reflns_odcompleteness_theta 77.13
_olex2_refinement_description
;
1. Fixed Uiso
 At 1.2 times of:
  All C(H,H) groups, All N(H,H) groups
2.a Secondary CH2 refined with riding coordinates:
 N00F(H00a,H00b), N00G(H00c,H00d), C00J(H00e,H00f), C00K(H00g,H00h), C00L(H00i,
 H00j), C00M(H00k,H00l)
;
_olex2_submission_special_instructions 'No special instructions were received'
_oxdiff_exptl_absorpt_empirical_details
;
Empirical correction (ABSPACK) includes:
- Absorption correction using spherical harmonics
- Frame scaling
- Detector area scaling
;
_oxdiff_exptl_absorpt_empirical_full_max 2.769
_oxdiff_exptl_absorpt_empirical_full_min 0.212

loop_
_space_group_symop_id
_space_group_symop_operation_xyz
1 x,y,z
2 -x,y+1/2,-z+1/2
3 -x,-y,-z
4 x,-y-1/2,z-1/2

loop_
_atom_site_label
_atom_site_type_symbol
_atom_site_fract_x
_atom_site_fract_y
_atom_site_fract_z
_atom_site_U_iso_or_equiv
_atom_site_adp_type
_atom_site_occupancy
_atom_site_refinement_flags_posn
Cl01 Cl 0.75715(5) 0.25512(6) 1.00413(4) 0.0323(3) Uani 1.000000 .
Cl02 Cl 0.97197(6) 0.53508(6) 0.73390(5) 0.0320(3) Uani 1.000000 .
Cl03 Cl 0.48768(6) 0.03869(7) 0.73769(5) 0.0312(3) Uani 1.000000 .
Na00 Na 0.75108(13) 0.2667(2) 0.75445(9) 0.0569(5) Uani 1.000000 .
O005 O 1.1112(2) 0.5142(3) 0.74540(17) 0.0503(6) Uani 1.000000 .
O006 O 0.8433(3) 0.3248(3) 1.0739(2) 0.0602(7) Uani 1.000000 .
O007 O 0.6768(2) 0.3525(3) 0.94931(18) 0.0540(6) Uani 1.000000 .
O008 O 0.9417(3) 0.6764(2) 0.7523(2) 0.0548(6) Uani 1.000000 .
O009 O 0.9294(3) 0.4992(3) 0.63280(18) 0.0570(7) Uani 1.000000 .
O00A O 0.9057(3) 0.4498(3) 0.8038(2) 0.0570(7) Uani 1.000000 .
O00B O 0.4892(3) -0.1071(2) 0.74557(19) 0.0613(7) Uani 1.000000 .
O00C O 0.8338(2) 0.1796(3) 0.93508(19) 0.0596(7) Uani 1.000000 .
O00D O 0.6760(3) 0.1647(3) 1.0592(2) 0.0642(8) Uani 1.000000 .
O00E O 0.5790(3) 0.0964(3) 0.8081(3) 0.0788(10) Uani 1.000000 .
N00F N 0.3781(2) 0.2048(3) 0.4633(2) 0.0427(6) Uani 1.000000 .
H00a H 0.4027(2) 0.1433(3) 0.5109(2) 0.0512(8) Uiso 1.000000 R
H00b H 0.4425(2) 0.2097(3) 0.4187(2) 0.0512(8) Uiso 1.000000 R
N00G N 0.1258(2) 0.2916(3) 0.5305(2) 0.0408(6) Uani 1.000000 .
H00c H 0.0609(2) 0.2870(3) 0.5747(2) 0.0490(8) Uiso 1.000000 R
H00d H 0.1020(2) 0.3532(3) 0.4827(2) 0.0490(8) Uiso 1.000000 R
O00H O 0.3600(3) 0.0894(4) 0.7563(3) 0.0810(10) Uani 1.000000 .
O00I O 0.5192(3) 0.0773(3) 0.6369(2) 0.0726(9) Uani 1.000000 .
C00J C 0.2547(3) 0.1576(3) 0.4113(2) 0.0392(7) Uani 1.000000 .
H00e H 0.2324(3) 0.2191(3) 0.3559(2) 0.0471(8) Uiso 1.000000 R
H00f H 0.2675(3) 0.0664(3) 0.3839(2) 0.0471(8) Uiso 1.000000 R
C00K C 0.2497(3) 0.3376(4) 0.5832(2) 0.0423(7) Uani 1.000000 .
H00g H 0.2371(3) 0.4282(4) 0.6117(2) 0.0507(9) Uiso 1.000000 R
H00h H 0.2720(3) 0.2748(4) 0.6379(2) 0.0507(9) Uiso 1.000000 R
C00L C 0.3606(3) 0.3420(4) 0.5109(3) 0.0481(8) Uani 1.000000 .
H00i H 0.4414(3) 0.3687(4) 0.5465(3) 0.0577(10) Uiso 1.000000 R
H00j H 0.3413(3) 0.4100(4) 0.4591(3) 0.0577(10) Uiso 1.000000 R
C00M C 0.1439(3) 0.1548(4) 0.4835(3) 0.0466(8) Uani 1.000000 .
H00k H 0.1630(3) 0.0872(4) 0.5356(3) 0.0559(9) Uiso 1.000000 R
H00l H 0.0632(3) 0.1278(4) 0.4479(3) 0.0559(9) Uiso 1.000000 R

loop_
_atom_site_aniso_label
_atom_site_aniso_U_11
_atom_site_aniso_U_22
_atom_site_aniso_U_33
_atom_site_aniso_U_12
_atom_site_aniso_U_13
_atom_site_aniso_U_23
Cl01 0.0218(4) 0.0468(5) 0.0286(4) -0.0010(2) 0.0050(3) -0.0026(2)
Cl02 0.0288(4) 0.0360(5) 0.0316(5) 0.0011(2) 0.0057(3) 0.0013(2)
Cl03 0.0259(4) 0.0343(4) 0.0338(5) -0.0009(2) 0.0055(3) 0.0018(2)
Na00 0.0576(10) 0.0686(11) 0.0448(9) -0.0127(6) 0.0061(7) -0.0009(5)
O005 0.0311(12) 0.0774(16) 0.0428(12) 0.0119(10) 0.0064(9) 0.0015(10)
O006 0.0506(15) 0.0680(16) 0.0608(15) 0.0025(12) -0.0182(12) -0.0207(12)
O007 0.0398(12) 0.0725(16) 0.0494(13) 0.0057(11) -0.0024(10) 0.0152(11)
O008 0.0552(15) 0.0396(12) 0.0696(16) 0.0063(10) 0.0002(12) -0.0016(10)
O009 0.0559(16) 0.0717(16) 0.0428(13) -0.0118(12) -0.0064(11) -0.0075(11)
O00A 0.0581(16) 0.0546(13) 0.0597(15) -0.0005(11) 0.0233(12) 0.0157(11)
O00B 0.090(2) 0.0358(13) 0.0572(15) -0.0063(11) -0.0026(13) 0.0047(9)
O00C 0.0463(14) 0.0813(18) 0.0520(14) 0.0051(12) 0.0147(11) -0.0236(12)
O00D 0.0466(13) 0.0645(16) 0.0834(18) 0.0021(12) 0.0282(13) 0.0217(13)
O00E 0.080(2) 0.0598(16) 0.094(2) -0.0161(15) -0.0442(19) 0.0120(15)
N00F 0.0246(12) 0.0583(17) 0.0456(14) 0.0056(11) 0.0074(10) -0.0096(12)
N00G 0.0239(12) 0.0523(16) 0.0468(15) 0.0041(10) 0.0080(10) -0.0065(11)
O00H 0.0365(14) 0.115(3) 0.093(2) 0.0191(16) 0.0203(14) 0.0009(18)
O00I 0.085(2) 0.0735(18) 0.0615(16) 0.0087(16) 0.0331(15) 0.0242(13)
C00J 0.0303(14) 0.0468(16) 0.0408(15) -0.0019(12) 0.0042(11) -0.0116(12)
C00K 0.0320(15) 0.0528(17) 0.0422(16) -0.0008(13) 0.0040(12) -0.0147(13)
C00L 0.0320(15) 0.055(2) 0.058(2) -0.0107(13) 0.0098(14) -0.0192(15)
C00M 0.0344(15) 0.0484(18) 0.058(2) -0.0102(13) 0.0121(13) -0.0122(14)

loop_
_atom_type_symbol
_atom_type_scat_dispersion_real
_atom_type_scat_dispersion_imag
_atom_type_scat_Cromer_Mann_a1
_atom_type_scat_Cromer_Mann_a2
_atom_type_scat_Cromer_Mann_a3
_atom_type_scat_Cromer_Mann_a4
_atom_type_scat_Cromer_Mann_b1
_atom_type_scat_Cromer_Mann_b2
_atom_type_scat_Cromer_Mann_b3
_atom_type_scat_Cromer_Mann_b4
_atom_type_scat_Cromer_Mann_c
_atom_type_scat_source
_atom_type_scat_dispersion_source
C 0.01920 0.00962 2.31000 1.02000 1.58860 0.86500 20.84390 10.20750 0.56870 51.65120 0.215599998832 'International Tables Volume C Table 6.1.1.4 (pp. 500-502)' 'Henke, Gullikson and Davis, At. Data and Nucl. Data Tables, 1993, 54, 2'
Cl 0.36843 0.69943 11.46040 7.19640 6.25560 1.64550 0.01040 1.16620 18.51940 47.77840 -9.55739974976 'International Tables Volume C Table 6.1.1.4 (pp. 500-502)' 'Henke, Gullikson and Davis, At. Data and Nucl. Data Tables, 1993, 54, 2'
H 0.00000 0.00000 0.49300 0.32291 0.14019 0.04081 10.51090 26.12570 3.14236 57.79970 0.0030380000826 'International Tables Volume C Table 6.1.1.4 (pp. 500-502)' 'Henke, Gullikson and Davis, At. Data and Nucl. Data Tables, 1993, 54, 2'
O 0.05239 0.03377 3.04850 2.28680 1.54630 0.86700 13.27710 5.70110 0.32390 32.90890 0.250800013542 'International Tables Volume C Table 6.1.1.4 (pp. 500-502)' 'Henke, Gullikson and Davis, At. Data and Nucl. Data Tables, 1993, 54, 2'
N 0.03256 0.01839 12.21260 3.13220 2.01250 1.16630 0.00570 9.89330 28.99750 0.58260 -11.5290002823 'International Tables Volume C Table 6.1.1.4 (pp. 500-502)' 'Henke, Gullikson and Davis, At. Data and Nucl. Data Tables, 1993, 54, 2'
Na 0.13799 0.12245 4.76260 3.17360 1.26740 1.11280 3.28500 8.84220 0.31360 129.42400 0.675999999046 'International Tables Volume C Table 6.1.1.4 (pp. 500-502)' 'Henke, Gullikson and Davis, At. Data and Nucl. Data Tables, 1993, 54, 2'

loop_
_geom_angle_atom_site_label_1
_geom_angle_atom_site_label_2
_geom_angle_atom_site_label_3
_geom_angle
_geom_angle_site_symmetry_1
_geom_angle_site_symmetry_3
O007 Cl01 O006 110.06(16) . .
O00C Cl01 O006 109.05(16) . .
O00C Cl01 O007 109.10(16) . .
O00D Cl01 O006 108.22(18) . .
O00D Cl01 O007 109.82(15) . .
O00D Cl01 O00C 110.58(18) . .
O008 Cl02 O005 109.60(17) . .
O009 Cl02 O005 109.20(15) . .
O009 Cl02 O008 109.42(16) . .
O00A Cl02 O005 109.52(15) . .
O00A Cl02 O008 109.67(15) . .
O00A Cl02 O009 109.43(16) . .
O00E Cl03 O00B 110.05(16) . .
O00H Cl03 O00B 110.0(2) . .
O00H Cl03 O00E 109.3(2) . .
O00I Cl03 O00B 109.10(17) . .
O00I Cl03 O00E 110.5(2) . .
O00I Cl03 O00H 107.8(2) . .
O00A Na00 O006 103.52(9) . 4_565
O00B Na00 O006 118.45(8) 2_656 4_565
O00B Na00 O00A 103.77(11) 2_656 .
O00C Na00 O006 125.31(10) . 4_565
O00C Na00 O00A 79.02(9) . .
O00C Na00 O00B 113.48(8) . 2_656
O00D Na00 O006 49.51(7) 4_565 4_565
O00D Na00 O00A 103.29(10) 4_565 .
O00D Na00 O00B 70.94(8) 4_565 2_656
O00D Na00 O00C 174.57(11) 4_565 .
O00E Na00 O006 107.08(12) . 4_565
O00E Na00 O00A 147.57(11) . .
O00E Na00 O00B 70.58(10) . 2_656
O00E Na00 O00C 74.74(9) . .
O00E Na00 O00D 104.58(10) . 4_565
Na00 O006 Cl01 101.14(15) 4_566 .
Na00 O00A Cl02 123.99(17) . .
Na00 O00B Cl03 116.14(18) 2_646 .
Na00 O00C Cl01 104.73(15) . .
Na00 O00D Cl01 100.81(16) 4_566 .
Na00 O00E Cl03 121.3(2) . .
H00b N00F H00a 108.0 . .
C00J N00F H00a 109.38(18) . .
C00J N00F H00b 109.38(15) . .
C00L N00F H00a 109.4(2) . .
C00L N00F H00b 109.38(18) . .
C00L N00F C00J 111.3(2) . .
H00d N00G H00c 108.1 . .
C00K N00G H00c 109.53(16) . .
C00K N00G H00d 109.53(18) . .
C00M N00G H00c 109.53(17) . .
C00M N00G H00d 109.53(19) . .
C00M N00G C00K 110.6(2) . .
H00e C00J N00F 109.59(18) . .
H00f C00J N00F 109.59(16) . .
H00f C00J H00e 108.1 . .
C00M C00J N00F 110.3(2) . .
C00M C00J H00e 109.6(2) . .
C00M C00J H00f 109.59(18) . .
H00g C00K N00G 109.60(17) . .
H00h C00K N00G 109.60(18) . .
H00h C00K H00g 108.1 . .
C00L C00K N00G 110.3(3) . .
C00L C00K H00g 109.60(19) . .
C00L C00K H00h 109.6(2) . .
C00K C00L N00F 110.4(3) . .
H00i C00L N00F 109.57(16) . .
H00i C00L C00K 109.57(17) . .
H00j C00L N00F 109.6(2) . .
H00j C00L C00K 109.6(2) . .
H00j C00L H00i 108.1 . .
C00J C00M N00G 111.0(3) . .
H00k C00M N00G 109.43(19) . .
H00k C00M C00J 109.4(2) . .
H00l C00M N00G 109.43(17) . .
H00l C00M C00J 109.43(17) . .
H00l C00M H00k 108.0 . .

loop_
_geom_bond_atom_site_label_1
_geom_bond_atom_site_label_2
_geom_bond_distance
_geom_bond_site_symmetry_2
Cl01 O006 1.426(2) .
Cl01 O007 1.433(2) .
Cl01 O00C 1.429(2) .
Cl01 O00D 1.426(2) .
Cl02 O005 1.433(2) .
Cl02 O008 1.432(2) .
Cl02 O009 1.441(2) .
Cl02 O00A 1.432(2) .
Cl03 O00B 1.422(3) .
Cl03 O00E 1.412(3) .
Cl03 O00H 1.419(3) .
Cl03 O00I 1.439(3) .
Na00 O006 2.755(3) 4_565
Na00 O00A 2.451(3) .
Na00 O00B 2.735(3) 2_656
Na00 O00C 2.656(3) .
Na00 O00D 2.763(3) 4_565
Na00 O00E 2.530(4) .
N00F H00a 0.9000 .
N00F H00b 0.9000 .
N00F C00J 1.485(4) .
N00F C00L 1.491(4) .
N00G H00c 0.9000 .
N00G H00d 0.9000 .
N00G C00K 1.490(4) .
N00G C00M 1.484(4) .
C00J H00e 0.9700 .
C00J H00f 0.9700 .
C00J C00M 1.506(4) .
C00K H00g 0.9700 .
C00K H00h 0.9700 .
C00K C00L 1.508(4) .
C00L H00i 0.9700 .
C00L H00j 0.9700 .
C00M H00k 0.9700 .
C00M H00l 0.9700 .
